data_7034884
loop_
_publ_author_name
'Heine, Johanna'

_publ_section_title
;
 A step closer to the binary: the [Bi6I20](2-) anion.
;
_journal_issue 21
_journal_name_full 'Dalton transactions (Cambridge, England : 2003)'
_journal_page_first 10069
_journal_page_last 10077
_journal_paper_doi 10.1039/c5dt00813a
_journal_volume 44
_journal_year 2015
_chemical_formula_moiety 'Bi3 I11, 2(C24 H30 N2 Na O6), C2 H3 N'
_chemical_formula_sum 'C50 H63 Bi3 I11 N5 Na2 O12'
_chemical_formula_weight 2994.87
_space_group_crystal_system triclinic
_space_group_IT_number 2
_space_group_name_Hall '-P 1'
_space_group_name_H-M_alt 'P -1'
_symmetry_space_group_name_Hall '-P 1'
_symmetry_space_group_name_H-M 'P -1'
_atom_sites_solution_hydrogens geom
_audit_creation_date 2015-03-19
_audit_creation_method
;
Olex2 1.2
(compiled 2015.01.26 svn.r3150 for OlexSys, GUI svn.r4998)
;
_audit_update_record
;
2015-04-02 deposited with the CCDC.
2015-04-29 downloaded from the CCDC.
;
_cell_angle_alpha 100.800(6)
_cell_angle_beta 101.549(6)
_cell_angle_gamma 109.797(4)
_cell_formula_units_Z 2
_cell_length_a 14.0239(7)
_cell_length_b 14.4683(7)
_cell_length_c 21.9043(15)
_cell_measurement_reflns_used 1922
_cell_measurement_temperature 100(2)
_cell_measurement_theta_max 27.11
_cell_measurement_theta_min 1.59
_cell_volume 3937.0(4)
_computing_data_collection 'STOE X-AREA'
_computing_molecular_graphics 'Olex2 (Dolomanov et al., 2009)'
_computing_publication_material 'Olex2 (Dolomanov et al., 2009)'
_computing_structure_refinement 'XL (Sheldrick, 2008)'
_computing_structure_solution 'SHELXS-97 (Sheldrick 2008)'
_diffrn_ambient_temperature 100.0
_diffrn_measured_fraction_theta_full 0.998
_diffrn_measured_fraction_theta_max 0.988
_diffrn_measurement_device_type 'Stoe IPDS-II'
_diffrn_measurement_method 'area detetor, \w scans'
_diffrn_radiation_monochromator graphite
_diffrn_radiation_type MoK\a
_diffrn_radiation_wavelength 0.71073
_diffrn_reflns_av_R_equivalents 0.1308
_diffrn_reflns_av_unetI/netI 0.1171
_diffrn_reflns_laue_measured_fraction_full 0.998
_diffrn_reflns_laue_measured_fraction_max 0.988
_diffrn_reflns_limit_h_max 17
_diffrn_reflns_limit_h_min -15
_diffrn_reflns_limit_k_max 18
_diffrn_reflns_limit_k_min -18
_diffrn_reflns_limit_l_max 27
_diffrn_reflns_limit_l_min -27
_diffrn_reflns_number 46317
_diffrn_reflns_point_group_measured_fraction_full 0.998
_diffrn_reflns_point_group_measured_fraction_max 0.988
_diffrn_reflns_theta_full 25.242
_diffrn_reflns_theta_max 26.804
_diffrn_reflns_theta_min 1.557
_diffrn_source 'sealed X-ray tube'
_exptl_absorpt_coefficient_mu 11.063
_exptl_absorpt_correction_T_max 0.0582
_exptl_absorpt_correction_T_min 0.0119
_exptl_absorpt_correction_type multi-scan
_exptl_absorpt_process_details '[c.f. r.h. blessing, acta cryst. (1995), a51, 33-38]'
_exptl_crystal_colour orange
_exptl_crystal_colour_primary orange
_exptl_crystal_density_diffrn 2.526
_exptl_crystal_description block
_exptl_crystal_F_000 2696
_exptl_crystal_size_max 0.81
_exptl_crystal_size_mid 0.2
_exptl_crystal_size_min 0.18
_refine_diff_density_max 2.202
_refine_diff_density_min -3.315
_refine_diff_density_rms 0.371
_refine_ls_extinction_method none
_refine_ls_goodness_of_fit_ref 0.858
_refine_ls_hydrogen_treatment constr
_refine_ls_matrix_type full
_refine_ls_number_parameters 753
_refine_ls_number_reflns 16642
_refine_ls_number_restraints 0
_refine_ls_restrained_S_all 0.858
_refine_ls_R_factor_all 0.0790
_refine_ls_R_factor_gt 0.0469
_refine_ls_shift/su_max 0.002
_refine_ls_shift/su_mean 0.000
_refine_ls_structure_factor_coef Fsqd
_refine_ls_weighting_details 'w=1/[\s^2^(Fo^2^)+(0.0400P)^2^] where P=(Fo^2^+2Fc^2^)/3'
_refine_ls_weighting_scheme calc
_refine_ls_wR_factor_gt 0.0909
_refine_ls_wR_factor_ref 0.1013
_reflns_Friedel_coverage 0.000
_reflns_number_gt 9549
_reflns_number_total 16642
_reflns_threshold_expression 'I > 2\s(I)'
_cod_data_source_file c5dt00813a2.cif
_cod_data_source_block compound1
_cod_depositor_comments 'Adding full bibliography for 7034884--7034887.cif.'
_cod_database_code 7034884
_shelx_space_group_comment
;
The symmetry employed for this shelxl refinement is uniquely defined
by the following loop, which should always be used as a source of
symmetry information in preference to the above space-group names.
They are only intended as comments.
;
_olex2_refinement_description
;
1. Fixed Uiso
 At 1.2 times of:
  All C(H) groups, All C(H,H) groups
 At 1.5 times of:
  All C(H,H,H) groups
2.a Secondary CH2 refined with riding coordinates:
 C34(H34A,H34B), C24(H24A,H24B), C11(H11A,H11B), C21(H21A,H21B), C33(H33A,
 H33B), C32(H32A,H32B), C14(H14A,H14B), C22(H22A,H22B), C3(H3A,H3B), C1(H1A,
 H1B), C23(H23A,H23B), C13(H13A,H13B), C12(H12A,H12B), C2(H2A,H2B), C4(H4A,H4B),
  C31(H31A,H31B)
2.b Aromatic/amide H refined with riding coordinates:
 C29(H29), C39(H39), C18(H18), C36(H36), C37(H37), C9(H9), C16(H16), C26(H26),
 C8(H8), C38(H38), C17(H17), C19(H19), C7(H7), C28(H28), C27(H27), C6(H6)
2.c Idealised Me refined as rotating group:
 C48(H48A,H48B,H48C), C46(H46A,H46B,H46C), C42(H42A,H42B,H42C), C50(H50A,H50B,
 H50C), C44(H44A,H44B,H44C)
;
_shelx_shelxl_version_number 2014/7
_olex2_submission_special_instructions 'No special instructions were received'

loop_
_space_group_symop_operation_xyz
'x, y, z'
'-x, -y, -z'

loop_
_atom_site_label
_atom_site_type_symbol
_atom_site_fract_x
_atom_site_fract_y
_atom_site_fract_z
_atom_site_U_iso_or_equiv
_atom_site_adp_type
_atom_site_occupancy
_atom_site_site_symmetry_order
_atom_site_calc_flag
_atom_site_refinement_flags_posn
Bi1 Bi 0.41622(3) 0.35141(3) 0.81273(2) 0.03593(10) Uani 1 1 d .
Bi3 Bi 0.88308(4) 0.54169(3) 1.22692(2) 0.03811(11) Uani 1 1 d .
Bi2 Bi 0.64777(3) 0.44748(3) 1.01690(2) 0.03444(10) Uani 1 1 d .
I6 I 0.82315(6) 0.46832(5) 0.96516(4) 0.04347(18) Uani 1 1 d .
I1 I 0.33932(6) 0.46363(5) 0.72844(4) 0.04200(18) Uani 1 1 d .
I11 I 0.89987(7) 0.42387(5) 1.31809(4) 0.04535(18) Uani 1 1 d .
I3 I 0.59602(7) 0.36704(6) 0.76375(4) 0.0490(2) Uani 1 1 d .
I5 I 0.49961(6) 0.24559(5) 0.91982(4) 0.04090(17) Uani 1 1 d .
I7 I 0.78516(6) 0.66121(5) 1.12294(4) 0.03677(16) Uani 1 1 d .
I4 I 0.56121(6) 0.56704(5) 0.92524(4) 0.03565(16) Uani 1 1 d .
I8 I 0.69916(6) 0.33757(5) 1.11331(4) 0.04162(18) Uani 1 1 d .
I9 I 1.03710(6) 0.50571(5) 1.16792(4) 0.04367(18) Uani 1 1 d .
I2 I 0.28038(7) 0.15229(5) 0.72246(4) 0.04311(18) Uani 1 1 d .
I10 I 1.03732(8) 0.73320(5) 1.31895(4) 0.0533(2) Uani 1 1 d .
Na2 Na 0.7810(4) 0.9981(3) 0.9048(2) 0.0423(10) Uani 1 1 d .
Na1 Na 0.7649(4) 0.6381(3) 0.5520(2) 0.0437(10) Uani 1 1 d .
O7 O 0.9067(6) 1.1431(5) 1.0134(4) 0.0386(17) Uani 1 1 d .
O11 O 0.7404(6) 0.8065(5) 0.8912(4) 0.0379(17) Uani 1 1 d .
O9 O 0.6713(6) 1.0375(5) 0.7988(4) 0.0404(18) Uani 1 1 d .
O12 O 0.8492(6) 0.9534(5) 1.0073(4) 0.0395(18) Uani 1 1 d .
O5 O 0.8535(7) 0.6617(5) 0.6687(4) 0.0439(19) Uani 1 1 d .
O6 O 0.9462(7) 0.8191(5) 0.6200(4) 0.0446(19) Uani 1 1 d .
O8 O 0.8315(7) 1.1820(5) 0.9005(4) 0.0446(19) Uani 1 1 d .
O2 O 0.6633(6) 0.6349(5) 0.4422(4) 0.0439(19) Uani 1 1 d .
O4 O 0.7110(6) 0.4745(5) 0.5974(4) 0.0407(18) Uani 1 1 d .
O1 O 0.8465(7) 0.8064(5) 0.5046(4) 0.0456(19) Uani 1 1 d .
O3 O 0.6151(7) 0.4614(6) 0.4810(4) 0.046(2) Uani 1 1 d .
O10 O 0.6304(7) 0.8485(5) 0.7897(4) 0.046(2) Uani 1 1 d .
C34 C 0.8212(9) 0.8459(7) 1.0022(6) 0.039(3) Uani 1 1 d .
H34A H 0.7499 0.8151 1.0077 0.047 Uiso 1 1 calc R
H34B H 0.8727 0.8364 1.0360 0.047 Uiso 1 1 calc R
C40 C 0.8772(9) 1.1176(8) 1.0662(5) 0.036(2) Uani 1 1 d .
C24 C 0.6972(10) 1.1445(7) 0.8072(6) 0.044(3) Uani 1 1 d .
H24A H 0.6574 1.1686 0.8346 0.053 Uiso 1 1 calc R
H24B H 0.6786 1.1579 0.7647 0.053 Uiso 1 1 calc R
C29 C 0.4427(10) 0.7993(8) 0.7415(6) 0.043(3) Uani 1 1 d .
H29 H 0.4278 0.7293 0.7389 0.052 Uiso 1 1 calc R
N1 N 0.8977(9) 0.5911(7) 0.5164(6) 0.053(3) Uani 1 1 d .
C39 C 0.8750(9) 1.1845(8) 1.1187(6) 0.041(3) Uani 1 1 d .
H39 H 0.8999 1.2557 1.1224 0.049 Uiso 1 1 calc R
N2 N 0.6812(9) 0.7444(8) 0.6027(6) 0.058(3) Uani 1 1 d .
C11 C 0.7706(10) 0.4872(8) 0.6602(6) 0.043(3) Uani 1 1 d .
H11A H 0.8372 0.4782 0.6590 0.051 Uiso 1 1 calc R
H11B H 0.7302 0.4362 0.6797 0.051 Uiso 1 1 calc R
N3 N 0.9079(9) 0.9975(7) 0.8435(6) 0.055(3) Uani 1 1 d .
C18 C 1.1199(12) 0.9259(8) 0.4977(7) 0.054(3) Uani 1 1 d .
H18 H 1.1581 0.9505 0.4688 0.065 Uiso 1 1 calc R
C35 C 0.8433(9) 1.0120(7) 1.0629(6) 0.037(2) Uani 1 1 d .
C21 C 0.9282(9) 1.2468(7) 1.0111(6) 0.042(3) Uani 1 1 d .
H21A H 0.9960 1.2940 1.0434 0.050 Uiso 1 1 calc R
H21B H 0.8711 1.2675 1.0206 0.050 Uiso 1 1 calc R
C36 C 0.8073(9) 0.9772(8) 1.1114(6) 0.039(2) Uani 1 1 d .
H36 H 0.7837 0.9063 1.1086 0.047 Uiso 1 1 calc R
C25 C 0.5668(10) 0.9746(8) 0.7721(6) 0.042(3) Uani 1 1 d .
N5 N 0.3859(10) 0.0466(8) 0.4864(7) 0.059(3) Uani 1 1 d .
C33 C 0.8231(9) 0.7978(7) 0.9370(6) 0.041(3) Uani 1 1 d .
H33A H 0.8924 0.8331 0.9301 0.049 Uiso 1 1 calc R
H33B H 0.8112 0.7250 0.9321 0.049 Uiso 1 1 calc R
C37 C 0.8055(10) 1.0449(9) 1.1643(6) 0.046(3) Uani 1 1 d .
H37 H 0.7835 1.0212 1.1988 0.055 Uiso 1 1 calc R
C32 C 0.7147(10) 0.7461(8) 0.8280(6) 0.043(3) Uani 1 1 d .
H32A H 0.7077 0.6757 0.8280 0.051 Uiso 1 1 calc R
H32B H 0.7705 0.7749 0.8074 0.051 Uiso 1 1 calc R
C14 C 0.9959(10) 0.8108(8) 0.6784(6) 0.043(3) Uani 1 1 d .
H14A H 1.0448 0.8794 0.7069 0.051 Uiso 1 1 calc R
H14B H 1.0377 0.7688 0.6712 0.051 Uiso 1 1 calc R
C5 C 0.6326(10) 0.3758(8) 0.4887(7) 0.049(3) Uani 1 1 d .
C47 C 0.5391(11) 0.9722(8) 0.9244(6) 0.044(3) Uani 1 1 d .
N4 N 0.6275(10) 0.9893(8) 0.9377(6) 0.057(3) Uani 1 1 d .
C10 C 0.6848(9) 0.3837(8) 0.5509(6) 0.041(3) Uani 1 1 d .
C20 C 0.9543(10) 0.8497(8) 0.5178(6) 0.044(3) Uani 1 1 d .
C43 C 0.6894(10) 0.8234(9) 0.6261(6) 0.049(3) Uani 1 1 d .
C22 C 0.9339(10) 1.2492(8) 0.9444(7) 0.047(3) Uani 1 1 d .
H22A H 0.9516 1.3197 0.9403 0.057 Uiso 1 1 calc R
H22B H 0.9891 1.2258 0.9343 0.057 Uiso 1 1 calc R
C3 C 0.5589(10) 0.5631(8) 0.4227(6) 0.045(3) Uani 1 1 d .
H3A H 0.5209 0.5655 0.3801 0.054 Uiso 1 1 calc R
H3B H 0.5217 0.5783 0.4547 0.054 Uiso 1 1 calc R
C9 C 0.7076(11) 0.3011(9) 0.5662(7) 0.053(3) Uani 1 1 d .
H9 H 0.7415 0.3053 0.6093 0.064 Uiso 1 1 calc R
C16 C 1.1185(10) 0.8965(8) 0.6012(6) 0.043(3) Uani 1 1 d .
H16 H 1.1562 0.9001 0.6433 0.052 Uiso 1 1 calc R
C48 C 0.4267(10) 0.9510(9) 0.9052(7) 0.051(3) Uani 1 1 d .
H48A H 0.3933 0.9015 0.8623 0.077 Uiso 1 1 calc GR
H48B H 0.4168 1.0144 0.9035 0.077 Uiso 1 1 calc GR
H48C H 0.3941 0.9227 0.9368 0.077 Uiso 1 1 calc GR
C26 C 0.4845(10) 1.0028(9) 0.7503(5) 0.042(3) Uani 1 1 d .
H26 H 0.4980 1.0728 0.7536 0.050 Uiso 1 1 calc R
C1 C 0.7884(11) 0.7921(8) 0.4399(6) 0.047(3) Uani 1 1 d .
H1A H 0.8128 0.7536 0.4085 0.056 Uiso 1 1 calc R
H1B H 0.7981 0.8589 0.4313 0.056 Uiso 1 1 calc R
C23 C 0.8116(10) 1.1979(8) 0.8388(6) 0.042(3) Uani 1 1 d .
H23A H 0.8513 1.1706 0.8129 0.050 Uiso 1 1 calc R
H23B H 0.8339 1.2719 0.8426 0.050 Uiso 1 1 calc R
C46 C 1.0063(13) 1.0595(10) 0.7621(8) 0.062(4) Uani 1 1 d .
H46A H 0.9679 1.0140 0.7183 0.092 Uiso 1 1 calc GR
H46B H 1.0780 1.0607 0.7741 0.092 Uiso 1 1 calc GR
H46C H 1.0102 1.1287 0.7631 0.092 Uiso 1 1 calc GR
C30 C 0.5444(10) 0.8693(8) 0.7677(6) 0.041(3) Uani 1 1 d .
C13 C 0.9140(10) 0.7618(8) 0.7099(6) 0.048(3) Uani 1 1 d .
H13A H 0.9480 0.7594 0.7535 0.058 Uiso 1 1 calc R
H13B H 0.8685 0.8007 0.7145 0.058 Uiso 1 1 calc R
C8 C 0.6782(10) 0.2131(8) 0.5153(8) 0.057(4) Uani 1 1 d .
H8 H 0.6930 0.1566 0.5240 0.069 Uiso 1 1 calc R
C41 C 0.9756(11) 0.6143(8) 0.5047(6) 0.046(3) Uani 1 1 d .
C45 C 0.9521(10) 1.0234(8) 0.8070(6) 0.044(3) Uani 1 1 d .
C12 C 0.7944(11) 0.5947(9) 0.6996(6) 0.050(3) Uani 1 1 d .
H12A H 0.7280 0.6044 0.7002 0.060 Uiso 1 1 calc R
H12B H 0.8359 0.6076 0.7448 0.060 Uiso 1 1 calc R
C2 C 0.6721(10) 0.7319(8) 0.4336(6) 0.046(3) Uani 1 1 d .
H2A H 0.6492 0.7682 0.4670 0.055 Uiso 1 1 calc R
H2B H 0.6272 0.7239 0.3903 0.055 Uiso 1 1 calc R
C4 C 0.5618(10) 0.4599(8) 0.4177(6) 0.047(3) Uani 1 1 d .
H4A H 0.4891 0.4067 0.4030 0.056 Uiso 1 1 calc R
H4B H 0.6002 0.4450 0.3864 0.056 Uiso 1 1 calc R
C38 C 0.8357(9) 1.1470(8) 1.1669(6) 0.043(3) Uani 1 1 d .
H38 H 0.8297 1.1925 1.2019 0.052 Uiso 1 1 calc R
C17 C 1.1724(11) 0.9318(8) 0.5578(7) 0.051(3) Uani 1 1 d .
H17 H 1.2475 0.9605 0.5710 0.061 Uiso 1 1 calc R
C15 C 1.0085(10) 0.8559(7) 0.5817(6) 0.041(3) Uani 1 1 d .
C31 C 0.6140(10) 0.7454(8) 0.7924(6) 0.046(3) Uani 1 1 d .
H31A H 0.5896 0.6991 0.7480 0.055 Uiso 1 1 calc R
H31B H 0.5595 0.7209 0.8147 0.055 Uiso 1 1 calc R
C42 C 1.0768(11) 0.6469(9) 0.4917(6) 0.052(3) Uani 1 1 d .
H42A H 1.0718 0.6021 0.4506 0.078 Uiso 1 1 calc GR
H42B H 1.1299 0.6436 0.5269 0.078 Uiso 1 1 calc GR
H42C H 1.0974 0.7174 0.4886 0.078 Uiso 1 1 calc GR
C49 C 0.4370(12) 0.0744(9) 0.5383(8) 0.054(4) Uani 1 1 d .
C19 C 1.0108(10) 0.8843(8) 0.4779(6) 0.044(3) Uani 1 1 d .
H19 H 0.9748 0.8799 0.4352 0.053 Uiso 1 1 calc R
C50 C 0.5044(13) 0.1076(10) 0.6052(7) 0.063(4) Uani 1 1 d .
H50A H 0.5543 0.0737 0.6083 0.095 Uiso 1 1 calc GR
H50B H 0.4604 0.0896 0.6341 0.095 Uiso 1 1 calc GR
H50C H 0.5437 0.1819 0.6179 0.095 Uiso 1 1 calc GR
C7 C 0.6282(12) 0.2070(9) 0.4527(8) 0.060(4) Uani 1 1 d .
H7 H 0.6094 0.1469 0.4188 0.072 Uiso 1 1 calc R
C44 C 0.6999(15) 0.9269(10) 0.6571(8) 0.073(5) Uani 1 1 d .
H44A H 0.6352 0.9362 0.6387 0.109 Uiso 1 1 calc GR
H44B H 0.7603 0.9772 0.6494 0.109 Uiso 1 1 calc GR
H44C H 0.7112 0.9363 0.7038 0.109 Uiso 1 1 calc GR
C28 C 0.3598(11) 0.8288(9) 0.7184(6) 0.052(3) Uani 1 1 d .
H28 H 0.2896 0.7791 0.6997 0.062 Uiso 1 1 calc R
C27 C 0.3810(11) 0.9293(9) 0.7231(6) 0.051(3) Uani 1 1 d .
H27 H 0.3251 0.9498 0.7079 0.062 Uiso 1 1 calc R
C6 C 0.6052(11) 0.2888(9) 0.4393(7) 0.053(3) Uani 1 1 d .
H6 H 0.5707 0.2846 0.3963 0.063 Uiso 1 1 calc R

loop_
_atom_site_aniso_label
_atom_site_aniso_U_11
_atom_site_aniso_U_22
_atom_site_aniso_U_33
_atom_site_aniso_U_23
_atom_site_aniso_U_13
_atom_site_aniso_U_12
Bi1 0.0386(2) 0.03361(19) 0.0379(2) 0.01014(17) 0.0129(2) 0.01580(18)
Bi3 0.0435(3) 0.03464(19) 0.0403(3) 0.01267(17) 0.0122(2) 0.01887(19)
Bi2 0.0355(2) 0.03272(18) 0.0380(2) 0.01055(16) 0.0115(2) 0.01581(17)
I6 0.0414(4) 0.0436(4) 0.0506(5) 0.0126(3) 0.0199(4) 0.0194(3)
I1 0.0509(5) 0.0421(4) 0.0426(4) 0.0168(3) 0.0184(4) 0.0241(3)
I11 0.0512(5) 0.0403(4) 0.0488(5) 0.0193(3) 0.0128(4) 0.0203(3)
I3 0.0476(5) 0.0543(4) 0.0550(5) 0.0184(4) 0.0254(4) 0.0240(4)
I5 0.0458(4) 0.0316(3) 0.0446(4) 0.0104(3) 0.0105(4) 0.0158(3)
I7 0.0401(4) 0.0329(3) 0.0398(4) 0.0112(3) 0.0128(4) 0.0157(3)
I4 0.0374(4) 0.0325(3) 0.0401(4) 0.0125(3) 0.0129(3) 0.0148(3)
I8 0.0448(4) 0.0349(3) 0.0472(4) 0.0148(3) 0.0095(4) 0.0183(3)
I9 0.0464(5) 0.0381(3) 0.0505(5) 0.0139(3) 0.0195(4) 0.0171(3)
I2 0.0504(5) 0.0338(3) 0.0422(4) 0.0088(3) 0.0124(4) 0.0142(3)
I10 0.0701(6) 0.0363(4) 0.0466(5) 0.0087(3) 0.0056(5) 0.0203(4)
Na2 0.043(3) 0.036(2) 0.053(3) 0.0164(19) 0.018(2) 0.018(2)
Na1 0.045(3) 0.046(2) 0.043(3) 0.0103(19) 0.011(2) 0.024(2)
O7 0.039(5) 0.034(3) 0.043(5) 0.014(3) 0.008(4) 0.015(3)
O11 0.036(4) 0.032(3) 0.045(5) 0.008(3) 0.011(4) 0.015(3)
O9 0.042(5) 0.030(3) 0.051(5) 0.016(3) 0.014(4) 0.014(3)
O12 0.043(5) 0.029(3) 0.048(5) 0.012(3) 0.011(4) 0.016(3)
O5 0.056(5) 0.039(4) 0.040(5) 0.012(3) 0.015(4) 0.020(4)
O6 0.044(5) 0.042(4) 0.049(5) 0.016(4) 0.013(4) 0.016(4)
O8 0.047(5) 0.039(4) 0.054(5) 0.022(4) 0.019(5) 0.018(4)
O2 0.042(5) 0.043(4) 0.052(5) 0.017(4) 0.013(4) 0.021(4)
O4 0.038(5) 0.040(4) 0.041(5) 0.008(3) 0.005(4) 0.017(4)
O1 0.059(6) 0.045(4) 0.040(5) 0.017(3) 0.013(5) 0.026(4)
O3 0.048(5) 0.046(4) 0.050(5) 0.014(4) 0.018(4) 0.021(4)
O10 0.053(5) 0.032(4) 0.058(5) 0.017(3) 0.021(5) 0.018(4)
C34 0.036(6) 0.030(5) 0.056(8) 0.022(5) 0.009(6) 0.015(5)
C40 0.030(6) 0.044(5) 0.034(6) 0.014(5) 0.002(5) 0.016(5)
C24 0.053(8) 0.024(5) 0.056(8) 0.013(5) 0.018(7) 0.014(5)
C29 0.047(7) 0.037(5) 0.036(6) 0.005(5) 0.004(6) 0.011(5)
N1 0.052(7) 0.051(6) 0.069(8) 0.021(5) 0.024(6) 0.028(5)
C39 0.039(7) 0.041(6) 0.047(7) 0.014(5) 0.009(6) 0.022(5)
N2 0.051(7) 0.065(7) 0.063(8) 0.015(6) 0.013(6) 0.031(6)
C11 0.049(7) 0.039(5) 0.041(7) 0.016(5) 0.013(6) 0.015(5)
N3 0.051(7) 0.039(5) 0.084(9) 0.019(5) 0.036(7) 0.019(5)
C18 0.068(10) 0.037(6) 0.059(9) 0.009(5) 0.031(8) 0.017(6)
C35 0.029(6) 0.035(5) 0.045(7) 0.011(5) 0.005(5) 0.014(5)
C21 0.040(7) 0.024(5) 0.056(8) 0.010(5) 0.013(6) 0.008(5)
C36 0.035(6) 0.034(5) 0.045(7) 0.015(5) 0.008(6) 0.011(5)
C25 0.040(7) 0.048(6) 0.036(6) 0.008(5) 0.009(6) 0.019(5)
N5 0.056(8) 0.045(6) 0.075(9) 0.021(6) 0.015(7) 0.019(5)
C33 0.039(7) 0.026(5) 0.063(8) 0.018(5) 0.017(6) 0.015(5)
C37 0.048(8) 0.052(6) 0.043(7) 0.020(5) 0.012(6) 0.023(6)
C32 0.051(7) 0.030(5) 0.049(7) 0.009(5) 0.016(6) 0.018(5)
C14 0.042(7) 0.042(6) 0.037(6) 0.004(5) 0.000(6) 0.016(5)
C5 0.049(8) 0.041(6) 0.062(9) 0.016(6) 0.027(7) 0.017(6)
C47 0.048(8) 0.043(6) 0.046(7) 0.016(5) 0.018(7) 0.019(6)
N4 0.059(8) 0.067(7) 0.062(8) 0.026(6) 0.034(7) 0.031(6)
C10 0.039(7) 0.039(5) 0.050(7) 0.016(5) 0.020(6) 0.014(5)
C20 0.052(8) 0.031(5) 0.054(8) 0.012(5) 0.023(7) 0.018(5)
C43 0.051(8) 0.051(7) 0.055(8) 0.016(6) 0.021(7) 0.028(6)
C22 0.048(8) 0.036(5) 0.074(9) 0.023(6) 0.031(7) 0.025(6)
C3 0.046(7) 0.050(6) 0.044(7) 0.022(5) 0.013(6) 0.021(6)
C9 0.061(9) 0.048(6) 0.069(9) 0.024(6) 0.039(8) 0.029(6)
C16 0.052(8) 0.039(5) 0.038(7) 0.007(5) 0.010(6) 0.019(5)
C48 0.041(7) 0.044(6) 0.079(10) 0.025(6) 0.021(7) 0.023(6)
C26 0.046(7) 0.046(6) 0.032(6) 0.011(5) 0.006(6) 0.020(6)
C1 0.058(8) 0.036(5) 0.051(8) 0.013(5) 0.019(7) 0.021(6)
C23 0.045(7) 0.040(5) 0.046(7) 0.019(5) 0.015(6) 0.019(5)
C46 0.073(10) 0.058(7) 0.082(11) 0.040(7) 0.040(9) 0.038(7)
C30 0.042(7) 0.035(5) 0.039(6) 0.005(5) 0.008(6) 0.012(5)
C13 0.055(8) 0.049(6) 0.040(7) 0.008(5) 0.008(6) 0.026(6)
C8 0.041(7) 0.034(6) 0.099(12) 0.017(6) 0.034(8) 0.010(5)
C41 0.057(8) 0.036(5) 0.053(8) 0.013(5) 0.023(7) 0.023(6)
C45 0.047(7) 0.029(5) 0.054(8) 0.011(5) 0.016(7) 0.014(5)
C12 0.053(8) 0.055(7) 0.051(8) 0.022(6) 0.025(7) 0.024(6)
C2 0.048(7) 0.041(6) 0.036(6) 0.002(5) -0.007(6) 0.020(5)
C4 0.045(7) 0.040(6) 0.048(7) 0.010(5) 0.018(6) 0.005(5)
C38 0.038(7) 0.045(6) 0.045(7) 0.012(5) 0.008(6) 0.017(5)
C17 0.047(8) 0.033(5) 0.065(9) 0.003(5) 0.018(7) 0.010(5)
C15 0.047(7) 0.029(5) 0.042(7) 0.005(5) 0.008(6) 0.013(5)
C31 0.048(8) 0.031(5) 0.047(7) 0.005(5) 0.010(6) 0.007(5)
C42 0.061(9) 0.051(6) 0.042(7) 0.010(5) 0.015(7) 0.021(6)
C49 0.061(10) 0.040(6) 0.073(11) 0.024(7) 0.032(9) 0.021(7)
C19 0.043(7) 0.038(5) 0.038(7) 0.005(5) 0.005(6) 0.008(5)
C50 0.068(10) 0.059(8) 0.066(10) 0.018(7) 0.032(9) 0.021(7)
C7 0.064(10) 0.041(6) 0.086(12) 0.019(7) 0.037(9) 0.024(6)
C44 0.105(14) 0.058(8) 0.068(10) 0.021(7) 0.037(10) 0.039(9)
C28 0.050(8) 0.050(7) 0.045(8) 0.007(5) 0.008(7) 0.013(6)
C27 0.048(8) 0.061(7) 0.042(7) 0.012(6) -0.003(6) 0.027(6)
C6 0.051(8) 0.055(7) 0.052(8) 0.010(6) 0.020(7) 0.020(6)

loop_
_atom_type_symbol
_atom_type_description
_atom_type_scat_dispersion_real
_atom_type_scat_dispersion_imag
_atom_type_scat_source
C C 0.0033 0.0016 'International Tables Vol C Tables 4.2.6.8 and 6.1.1.4'
H H 0.0000 0.0000 'International Tables Vol C Tables 4.2.6.8 and 6.1.1.4'
Bi Bi -4.1077 10.2566 'International Tables Vol C Tables 4.2.6.8 and 6.1.1.4'
I I -0.4742 1.8119 'International Tables Vol C Tables 4.2.6.8 and 6.1.1.4'
N N 0.0061 0.0033 'International Tables Vol C Tables 4.2.6.8 and 6.1.1.4'
Na Na 0.0362 0.0249 'International Tables Vol C Tables 4.2.6.8 and 6.1.1.4'
O O 0.0106 0.0060 'International Tables Vol C Tables 4.2.6.8 and 6.1.1.4'

loop_
_geom_angle_atom_site_label_1
_geom_angle_atom_site_label_2
_geom_angle_atom_site_label_3
_geom_angle
_geom_angle_site_symmetry_3
I1 Bi1 I5 173.44(2) .
I1 Bi1 I7 87.68(2) 2_667
I1 Bi1 I4 90.25(2) .
I3 Bi1 I1 93.83(2) .
I3 Bi1 I5 90.22(2) .
I3 Bi1 I7 177.23(3) 2_667
I3 Bi1 I4 89.49(2) .
I3 Bi1 I2 94.32(3) .
I5 Bi1 I7 88.07(2) 2_667
I5 Bi1 I4 84.62(2) .
I4 Bi1 I7 88.178(19) 2_667
I2 Bi1 I1 93.35(3) .
I2 Bi1 I5 91.48(2) .
I2 Bi1 I7 87.90(2) 2_667
I2 Bi1 I4 174.56(3) .
I11 Bi3 I8 92.02(2) .
I11 Bi3 I10 93.50(3) .
I9 Bi3 I11 96.36(2) .
I9 Bi3 I8 87.96(2) .
I9 Bi3 I10 93.18(3) .
I10 Bi3 I8 174.21(2) .
I6 Bi2 I5 95.71(2) .
I6 Bi2 I7 89.46(2) .
I6 Bi2 I4 176.93(2) 2_667
I6 Bi2 I4 91.95(2) .
I6 Bi2 I8 97.96(2) .
I5 Bi2 I7 174.71(2) .
I5 Bi2 I4 90.04(2) .
I5 Bi2 I4 85.23(2) 2_667
I7 Bi2 I4 89.55(2) 2_667
I7 Bi2 I4 88.66(2) .
I4 Bi2 I4 85.12(2) 2_667
I8 Bi2 I5 90.27(2) .
I8 Bi2 I7 90.13(2) .
I8 Bi2 I4 84.95(2) 2_667
I8 Bi2 I4 170.00(2) .
Bi2 I5 Bi1 94.17(2) .
Bi2 I7 Bi1 92.01(2) 2_667
Bi1 I4 Bi2 90.19(2) 2_667
Bi2 I4 Bi1 90.746(19) .
Bi2 I4 Bi2 94.88(2) 2_667
Bi2 I8 Bi3 96.98(2) .
O7 Na2 O9 123.3(2) .
O7 Na2 O10 174.7(3) .
O11 Na2 O7 122.9(3) .
O11 Na2 O9 113.7(3) .
O11 Na2 O10 59.9(2) .
O9 Na2 O10 53.8(2) .
O12 Na2 O7 58.6(2) .
O12 Na2 O11 64.8(2) .
O12 Na2 O9 169.4(3) .
O12 Na2 O10 123.3(3) .
O8 Na2 O7 63.1(3) .
O8 Na2 O11 169.9(3) .
O8 Na2 O9 61.5(3) .
O8 Na2 O12 121.7(3) .
O8 Na2 O10 114.8(3) .
N3 Na2 O7 100.4(4) .
N3 Na2 O11 86.9(3) .
N3 Na2 O9 85.1(4) .
N3 Na2 O12 105.1(4) .
N3 Na2 O8 83.9(3) .
N3 Na2 O10 84.0(3) .
N4 Na2 O7 91.8(4) .
N4 Na2 O11 93.4(3) .
N4 Na2 O9 81.3(4) .
N4 Na2 O12 88.3(4) .
N4 Na2 O8 94.5(3) .
N4 Na2 O10 83.4(4) .
N4 Na2 N3 165.3(5) .
O5 Na1 O6 61.1(3) .
O5 Na1 O2 170.5(3) .
O5 Na1 O4 62.6(3) .
O5 Na1 O1 115.1(3) .
O5 Na1 O3 120.4(3) .
O2 Na1 O6 116.4(3) .
O2 Na1 O4 121.3(3) .
O2 Na1 O1 62.3(3) .
O2 Na1 O3 63.5(3) .
O4 Na1 O6 122.2(3) .
O4 Na1 O1 172.5(3) .
O1 Na1 O6 54.3(3) .
O3 Na1 O6 171.8(3) .
O3 Na1 O4 58.0(3) .
O3 Na1 O1 124.3(3) .
N1 Na1 O5 92.1(4) .
N1 Na1 O6 80.4(3) .
N1 Na1 O2 96.5(4) .
N1 Na1 O4 89.7(3) .
N1 Na1 O1 83.2(3) .
N1 Na1 O3 91.4(3) .
N1 Na1 N2 160.0(4) .
N2 Na1 O5 81.6(3) .
N2 Na1 O6 79.9(3) .
N2 Na1 O2 89.0(3) .
N2 Na1 O4 103.9(3) .
N2 Na1 O1 82.4(3) .
N2 Na1 O3 108.2(4) .
C40 O7 Na2 110.1(6) .
C40 O7 C21 116.7(8) .
C21 O7 Na2 115.9(6) .
C33 O11 Na2 108.2(6) .
C32 O11 Na2 116.1(6) .
C32 O11 C33 115.1(7) .
C24 O9 Na2 112.3(7) .
C25 O9 Na2 116.7(6) .
C25 O9 C24 116.4(8) .
C34 O12 Na2 116.4(6) .
C35 O12 Na2 113.6(5) .
C35 O12 C34 116.3(8) .
C13 O5 Na1 119.3(7) .
C13 O5 C12 113.3(9) .
C12 O5 Na1 115.9(8) .
C14 O6 Na1 111.0(6) .
C14 O6 C15 117.3(9) .
C15 O6 Na1 113.5(7) .
C22 O8 Na2 112.8(6) .
C23 O8 Na2 116.8(6) .
C23 O8 C22 114.8(9) .
C3 O2 Na1 112.4(7) .
C3 O2 C2 113.4(8) .
C2 O2 Na1 115.3(7) .
C11 O4 Na1 115.9(6) .
C10 O4 Na1 113.1(6) .
C10 O4 C11 117.9(8) .
C20 O1 Na1 116.3(6) .
C20 O1 C1 115.6(9) .
C1 O1 Na1 112.8(6) .
C5 O3 Na1 116.0(8) .
C5 O3 C4 118.3(9) .
C4 O3 Na1 115.7(6) .
C30 O10 Na2 113.9(6) .
C30 O10 C31 118.3(9) .
C31 O10 Na2 112.1(7) .
O12 C34 H34A 110.4 .
O12 C34 H34B 110.4 .
O12 C34 C33 106.6(8) .
H34A C34 H34B 108.6 .
C33 C34 H34A 110.4 .
C33 C34 H34B 110.4 .
O7 C40 C35 115.2(9) .
C39 C40 O7 125.4(9) .
C39 C40 C35 119.4(10) .
O9 C24 H24A 110.2 .
O9 C24 H24B 110.2 .
O9 C24 C23 107.5(9) .
H24A C24 H24B 108.5 .
C23 C24 H24A 110.2 .
C23 C24 H24B 110.2 .
C30 C29 H29 119.3 .
C30 C29 C28 121.3(10) .
C28 C29 H29 119.3 .
C41 N1 Na1 149.4(9) .
C40 C39 H39 120.3 .
C40 C39 C38 119.4(10) .
C38 C39 H39 120.3 .
C43 N2 Na1 146.4(10) .
O4 C11 H11A 110.3 .
O4 C11 H11B 110.3 .
O4 C11 C12 107.1(9) .
H11A C11 H11B 108.6 .
C12 C11 H11A 110.3 .
C12 C11 H11B 110.3 .
C45 N3 Na2 153.1(9) .
C17 C18 H18 120.0 .
C17 C18 C19 120.1(12) .
C19 C18 H18 120.0 .
O12 C35 C40 113.2(9) .
C36 C35 O12 126.4(9) .
C36 C35 C40 120.3(9) .
O7 C21 H21A 110.4 .
O7 C21 H21B 110.4 .
O7 C21 C22 106.4(8) .
H21A C21 H21B 108.6 .
C22 C21 H21A 110.4 .
C22 C21 H21B 110.4 .
C35 C36 H36 119.9 .
C35 C36 C37 120.1(10) .
C37 C36 H36 119.9 .
O9 C25 C26 127.0(10) .
O9 C25 C30 114.2(9) .
C26 C25 C30 118.8(11) .
O11 C33 C34 107.0(8) .
O11 C33 H33A 110.3 .
O11 C33 H33B 110.3 .
C34 C33 H33A 110.3 .
C34 C33 H33B 110.3 .
H33A C33 H33B 108.6 .
C36 C37 H37 120.1 .
C38 C37 C36 119.7(11) .
C38 C37 H37 120.1 .
O11 C32 H32A 110.3 .
O11 C32 H32B 110.3 .
O11 C32 C31 107.1(8) .
H32A C32 H32B 108.5 .
C31 C32 H32A 110.3 .
C31 C32 H32B 110.3 .
O6 C14 H14A 109.9 .
O6 C14 H14B 109.9 .
O6 C14 C13 109.0(10) .
H14A C14 H14B 108.3 .
C13 C14 H14A 109.9 .
C13 C14 H14B 109.9 .
O3 C5 C10 114.6(10) .
O3 C5 C6 124.8(13) .
C10 C5 C6 120.6(11) .
N4 C47 C48 177.9(14) .
C47 N4 Na2 149.5(11) .
O4 C10 C9 122.3(11) .
C5 C10 O4 116.8(9) .
C5 C10 C9 120.8(10) .
O1 C20 C15 113.2(10) .
C19 C20 O1 127.6(12) .
C19 C20 C15 119.2(12) .
N2 C43 C44 179.7(16) .
O8 C22 C21 107.2(9) .
O8 C22 H22A 110.3 .
O8 C22 H22B 110.3 .
C21 C22 H22A 110.3 .
C21 C22 H22B 110.3 .
H22A C22 H22B 108.5 .
O2 C3 H3A 110.1 .
O2 C3 H3B 110.1 .
O2 C3 C4 108.0(9) .
H3A C3 H3B 108.4 .
C4 C3 H3A 110.1 .
C4 C3 H3B 110.1 .
C10 C9 H9 121.2 .
C8 C9 C10 117.6(14) .
C8 C9 H9 121.2 .
C17 C16 H16 120.6 .
C15 C16 H16 120.6 .
C15 C16 C17 118.8(12) .
C47 C48 H48A 109.5 .
C47 C48 H48B 109.5 .
C47 C48 H48C 109.5 .
H48A C48 H48B 109.5 .
H48A C48 H48C 109.5 .
H48B C48 H48C 109.5 .
C25 C26 H26 119.7 .
C25 C26 C27 120.6(10) .
C27 C26 H26 119.7 .
O1 C1 H1A 110.4 .
O1 C1 H1B 110.4 .
O1 C1 C2 106.8(10) .
H1A C1 H1B 108.6 .
C2 C1 H1A 110.4 .
C2 C1 H1B 110.4 .
O8 C23 C24 107.4(9) .
O8 C23 H23A 110.2 .
O8 C23 H23B 110.2 .
C24 C23 H23A 110.2 .
C24 C23 H23B 110.2 .
H23A C23 H23B 108.5 .
H46A C46 H46B 109.5 .
H46A C46 H46C 109.5 .
H46B C46 H46C 109.5 .
C45 C46 H46A 109.5 .
C45 C46 H46B 109.5 .
C45 C46 H46C 109.5 .
O10 C30 C29 125.9(9) .
O10 C30 C25 114.7(10) .
C29 C30 C25 119.4(11) .
O5 C13 C14 106.0(9) .
O5 C13 H13A 110.5 .
O5 C13 H13B 110.5 .
C14 C13 H13A 110.5 .
C14 C13 H13B 110.5 .
H13A C13 H13B 108.7 .
C9 C8 H8 119.5 .
C7 C8 C9 121.0(12) .
C7 C8 H8 119.5 .
N1 C41 C42 178.0(14) .
N3 C45 C46 177.5(11) .
O5 C12 C11 106.1(9) .
O5 C12 H12A 110.5 .
O5 C12 H12B 110.5 .
C11 C12 H12A 110.5 .
C11 C12 H12B 110.5 .
H12A C12 H12B 108.7 .
O2 C2 C1 107.1(9) .
O2 C2 H2A 110.3 .
O2 C2 H2B 110.3 .
C1 C2 H2A 110.3 .
C1 C2 H2B 110.3 .
H2A C2 H2B 108.5 .
O3 C4 C3 106.9(9) .
O3 C4 H4A 110.3 .
O3 C4 H4B 110.3 .
C3 C4 H4A 110.3 .
C3 C4 H4B 110.3 .
H4A C4 H4B 108.6 .
C39 C38 H38 119.5 .
C37 C38 C39 121.0(10) .
C37 C38 H38 119.5 .
C18 C17 C16 121.2(13) .
C18 C17 H17 119.4 .
C16 C17 H17 119.4 .
O6 C15 C20 116.3(11) .
O6 C15 C16 124.5(11) .
C16 C15 C20 119.2(11) .
O10 C31 C32 108.1(9) .
O10 C31 H31A 110.1 .
O10 C31 H31B 110.1 .
C32 C31 H31A 110.1 .
C32 C31 H31B 110.1 .
H31A C31 H31B 108.4 .
C41 C42 H42A 109.5 .
C41 C42 H42B 109.5 .
C41 C42 H42C 109.5 .
H42A C42 H42B 109.5 .
H42A C42 H42C 109.5 .
H42B C42 H42C 109.5 .
N5 C49 C50 178.1(13) .
C18 C19 H19 119.3 .
C20 C19 C18 121.5(12) .
C20 C19 H19 119.3 .
C49 C50 H50A 109.5 .
C49 C50 H50B 109.5 .
C49 C50 H50C 109.5 .
H50A C50 H50B 109.5 .
H50A C50 H50C 109.5 .
H50B C50 H50C 109.5 .
C8 C7 H7 119.9 .
C8 C7 C6 120.1(12) .
C6 C7 H7 119.9 .
C43 C44 H44A 109.5 .
C43 C44 H44B 109.5 .
C43 C44 H44C 109.5 .
H44A C44 H44B 109.5 .
H44A C44 H44C 109.5 .
H44B C44 H44C 109.5 .
C29 C28 H28 120.3 .
C27 C28 C29 119.3(13) .
C27 C28 H28 120.3 .
C26 C27 H27 119.7 .
C28 C27 C26 120.6(11) .
C28 C27 H27 119.7 .
C5 C6 C7 119.8(14) .
C5 C6 H6 120.1 .
C7 C6 H6 120.1 .

loop_
_geom_bond_atom_site_label_1
_geom_bond_atom_site_label_2
_geom_bond_distance
_geom_bond_site_symmetry_2
Bi1 I1 2.9531(8) .
Bi1 I3 2.8893(9) .
Bi1 I5 3.2670(9) .
Bi1 I7 3.3669(8) 2_667
Bi1 I4 3.2797(9) .
Bi1 I2 2.9116(9) .
Bi3 I11 2.8824(9) .
Bi3 I8 3.3291(10) .
Bi3 I9 2.8695(8) .
Bi3 I10 2.9190(10) .
Bi2 I6 2.8577(8) .
Bi2 I5 3.0270(9) .
Bi2 I7 3.1860(9) .
Bi2 I4 3.2007(8) .
Bi2 I4 3.3778(8) 2_667
Bi2 I8 2.9888(9) .
I7 Bi1 3.3669(8) 2_667
I4 Bi2 3.3777(8) 2_667
Na2 O7 2.666(9) .
Na2 O11 2.579(7) .
Na2 O9 2.782(9) .
Na2 O12 2.545(9) .
Na2 O8 2.536(8) .
Na2 O10 2.868(10) .
Na2 N3 2.436(11) .
Na2 N4 2.374(11) .
Na1 O5 2.512(9) .
Na1 O6 2.837(9) .
Na1 O2 2.521(9) .
Na1 O4 2.673(8) .
Na1 O1 2.802(9) .
Na1 O3 2.633(10) .
Na1 N1 2.403(10) .
Na1 N2 2.466(10) .
O7 C40 1.376(13) .
O7 C21 1.440(11) .
O11 C33 1.430(14) .
O11 C32 1.395(13) .
O9 C24 1.430(11) .
O9 C25 1.369(14) .
O12 C34 1.445(11) .
O12 C35 1.383(12) .
O5 C13 1.416(14) .
O5 C12 1.418(14) .
O6 C14 1.376(14) .
O6 C15 1.378(14) .
O8 C22 1.444(15) .
O8 C23 1.402(14) .
O2 C3 1.398(14) .
O2 C2 1.418(12) .
O4 C11 1.402(14) .
O4 C10 1.385(13) .
O1 C20 1.370(15) .
O1 C1 1.424(15) .
O3 C5 1.374(13) .
O3 C4 1.430(15) .
O10 C30 1.359(14) .
O10 C31 1.445(12) .
C34 H34A 0.9900 .
C34 H34B 0.9900 .
C34 C33 1.477(16) .
C40 C39 1.371(15) .
C40 C35 1.421(14) .
C24 H24A 0.9900 .
C24 H24B 0.9900 .
C24 C23 1.471(17) .
C29 H29 0.9500 .
C29 C30 1.366(17) .
C29 C28 1.404(17) .
N1 C41 1.127(15) .
C39 H39 0.9500 .
C39 C38 1.398(16) .
N2 C43 1.118(14) .
C11 H11A 0.9900 .
C11 H11B 0.9900 .
C11 C12 1.518(15) .
N3 C45 1.149(15) .
C18 H18 0.9500 .
C18 C17 1.347(19) .
C18 C19 1.380(18) .
C35 C36 1.370(15) .
C21 H21A 0.9900 .
C21 H21B 0.9900 .
C21 C22 1.487(16) .
C36 H36 0.9500 .
C36 C37 1.382(16) .
C25 C26 1.378(16) .
C25 C30 1.427(14) .
N5 C49 1.129(18) .
C33 H33A 0.9900 .
C33 H33B 0.9900 .
C37 H37 0.9500 .
C37 C38 1.378(15) .
C32 H32A 0.9900 .
C32 H32B 0.9900 .
C32 C31 1.465(17) .
C14 H14A 0.9900 .
C14 H14B 0.9900 .
C14 C13 1.500(17) .
C5 C10 1.375(18) .
C5 C6 1.378(17) .
C47 N4 1.142(16) .
C47 C48 1.455(17) .
C10 C9 1.417(15) .
C20 C15 1.423(17) .
C20 C19 1.348(16) .
C43 C44 1.467(16) .
C22 H22A 0.9900 .
C22 H22B 0.9900 .
C3 H3A 0.9900 .
C3 H3B 0.9900 .
C3 C4 1.491(14) .
C9 H9 0.9500 .
C9 C8 1.401(18) .
C16 H16 0.9500 .
C16 C17 1.393(17) .
C16 C15 1.391(17) .
C48 H48A 0.9800 .
C48 H48B 0.9800 .
C48 H48C 0.9800 .
C26 H26 0.9500 .
C26 C27 1.401(18) .
C1 H1A 0.9900 .
C1 H1B 0.9900 .
C1 C2 1.529(18) .
C23 H23A 0.9900 .
C23 H23B 0.9900 .
C46 H46A 0.9800 .
C46 H46B 0.9800 .
C46 H46C 0.9800 .
C46 C45 1.428(17) .
C13 H13A 0.9900 .
C13 H13B 0.9900 .
C8 H8 0.9500 .
C8 C7 1.38(2) .
C41 C42 1.440(18) .
C12 H12A 0.9900 .
C12 H12B 0.9900 .
C2 H2A 0.9900 .
C2 H2B 0.9900 .
C4 H4A 0.9900 .
C4 H4B 0.9900 .
C38 H38 0.9500 .
C17 H17 0.9500 .
C31 H31A 0.9900 .
C31 H31B 0.9900 .
C42 H42A 0.9800 .
C42 H42B 0.9800 .
C42 H42C 0.9800 .
C49 C50 1.46(2) .
C19 H19 0.9500 .
C50 H50A 0.9800 .
C50 H50B 0.9800 .
C50 H50C 0.9800 .
C7 H7 0.9500 .
C7 C6 1.394(17) .
C44 H44A 0.9800 .
C44 H44B 0.9800 .
C44 H44C 0.9800 .
C28 H28 0.9500 .
C28 C27 1.361(16) .
C27 H27 0.9500 .
C6 H6 0.9500 .

loop_
_geom_torsion_atom_site_label_1
_geom_torsion_atom_site_label_2
_geom_torsion_atom_site_label_3
_geom_torsion_atom_site_label_4
_geom_torsion
Na2 O7 C40 C39 -140.3(10)
Na2 O7 C40 C35 37.4(10)
Na2 O7 C21 C22 -35.3(10)
Na2 O11 C33 C34 61.8(8)
Na2 O11 C32 C31 -65.7(10)
Na2 O9 C24 C23 39.5(10)
Na2 O9 C25 C26 138.9(10)
Na2 O9 C25 C30 -40.7(11)
Na2 O12 C34 C33 36.4(10)
Na2 O12 C35 C40 -43.8(10)
Na2 O12 C35 C36 134.9(10)
Na2 O8 C22 C21 -61.6(8)
Na2 O8 C23 C24 59.7(9)
Na2 O10 C30 C29 -141.7(10)
Na2 O10 C30 C25 39.7(11)
Na2 O10 C31 C32 -34.4(10)
Na1 O5 C13 C14 -56.4(10)
Na1 O5 C12 C11 58.3(10)
Na1 O6 C14 C13 -42.7(9)
Na1 O6 C15 C20 39.4(9)
Na1 O6 C15 C16 -139.8(8)
Na1 O2 C3 C4 -61.6(10)
Na1 O2 C2 C1 62.9(10)
Na1 O4 C11 C12 37.4(10)
Na1 O4 C10 C5 -35.9(12)
Na1 O4 C10 C9 145.8(9)
Na1 O1 C20 C15 -40.3(9)
Na1 O1 C20 C19 139.1(9)
Na1 O1 C1 C2 36.1(8)
Na1 O3 C5 C10 35.5(12)
Na1 O3 C5 C6 -142.0(11)
Na1 O3 C4 C3 -32.7(10)
O7 C40 C39 C38 175.2(10)
O7 C40 C35 O12 1.9(13)
O7 C40 C35 C36 -176.9(10)
O7 C21 C22 O8 62.3(10)
O11 C32 C31 O10 64.0(11)
O9 C24 C23 O8 -64.0(11)
O9 C25 C26 C27 179.3(11)
O9 C25 C30 O10 -1.0(14)
O9 C25 C30 C29 -179.7(10)
O12 C34 C33 O11 -65.4(10)
O12 C35 C36 C37 -179.7(11)
O6 C14 C13 O5 64.2(11)
O2 C3 C4 O3 61.3(11)
O4 C11 C12 O5 -60.9(12)
O4 C10 C9 C8 -179.6(10)
O1 C20 C15 O6 -0.5(11)
O1 C20 C15 C16 178.8(8)
O1 C20 C19 C18 -179.7(9)
O1 C1 C2 O2 -63.9(10)
O3 C5 C10 O4 1.2(15)
O3 C5 C10 C9 179.5(10)
O3 C5 C6 C7 179.1(11)
C34 O12 C35 C40 176.9(9)
C34 O12 C35 C36 -4.4(16)
C40 O7 C21 C22 -167.5(9)
C40 C39 C38 C37 4.1(18)
C40 C35 C36 C37 -1.0(17)
C24 O9 C25 C26 2.5(16)
C24 O9 C25 C30 -177.1(9)
C29 C28 C27 C26 0.4(18)
C39 C40 C35 O12 179.7(10)
C39 C40 C35 C36 0.9(16)
C11 O4 C10 C5 -175.7(10)
C11 O4 C10 C9 6.0(15)
C35 O12 C34 C33 174.5(9)
C35 C40 C39 C38 -2.4(17)
C35 C36 C37 C38 2.7(18)
C21 O7 C40 C39 -5.5(15)
C21 O7 C40 C35 172.2(9)
C36 C37 C38 C39 -4.3(18)
C25 O9 C24 C23 177.8(9)
C25 C26 C27 C28 0.6(18)
C33 O11 C32 C31 166.4(9)
C32 O11 C33 C34 -166.5(8)
C14 O6 C15 C20 171.0(8)
C14 O6 C15 C16 -8.2(13)
C5 O3 C4 C3 -176.9(9)
C5 C10 C9 C8 2.2(17)
C10 O4 C11 C12 176.1(9)
C10 C5 C6 C7 1.6(19)
C10 C9 C8 C7 -0.5(18)
C20 O1 C1 C2 173.3(7)
C22 O8 C23 C24 -165.0(7)
C3 O2 C2 C1 -165.6(9)
C9 C8 C7 C6 -0.6(19)
C26 C25 C30 O10 179.4(10)
C26 C25 C30 C29 0.6(16)
C1 O1 C20 C15 -176.0(8)
C1 O1 C20 C19 3.4(14)
C23 O8 C22 C21 161.2(8)
C30 O10 C31 C32 -170.1(9)
C30 C29 C28 C27 -1.0(18)
C30 C25 C26 C27 -1.2(16)
C13 O5 C12 C11 -158.5(10)
C8 C7 C6 C5 0.0(19)
C12 O5 C13 C14 161.8(9)
C2 O2 C3 C4 165.5(9)
C4 O3 C5 C10 179.6(10)
C4 O3 C5 C6 2.0(17)
C17 C18 C19 C20 0.7(15)
C17 C16 C15 O6 -179.6(9)
C17 C16 C15 C20 1.2(14)
C15 O6 C14 C13 -175.5(8)
C15 C20 C19 C18 -0.3(15)
C15 C16 C17 C18 -0.9(15)
C31 O10 C30 C29 -6.7(16)
C31 O10 C30 C25 174.6(9)
C19 C18 C17 C16 -0.1(15)
C19 C20 C15 O6 -179.9(8)
C19 C20 C15 C16 -0.7(14)
C28 C29 C30 O10 -178.2(11)
C28 C29 C30 C25 0.4(17)
C6 C5 C10 O4 178.9(10)
C6 C5 C10 C9 -2.8(18)
